data_2212877
loop_
_publ_author_name
'Springsteen, Caleb H.'
'Rarig Jr, Randy S.'
'Zubieta, Jon'
'LaDuca, Robert L.'

_publ_section_title
;A hybrid bimetallic complex from regioselective <i>in situ</i> ligand
 oxidation:
 poly[(\m-\b-octamolybdato-\k^2^<i>O</i>:<i>O</i>)bis[\m-4-(2-pyridyl)pyridinium-3-olato-\k^3^<i>N</i>,<i>O</i>:<i>O</i>]bis[4-(2-pyridyl)pyridinium-3-olato-\k^2^<i>N</i>,<i>O</i>]dicopper(II)]
;
_journal_coeditor_code GK2058
_journal_issue 4
_journal_name_full 'Acta Crystallographica Section E'
_journal_page_first m933
_journal_page_last m935
_journal_paper_doi 10.1107/S1600536807009282
_journal_volume 63
_journal_year 2007
_chemical_formula_iupac '[Cu2 Mo8 O26 (C10 H8 N2 O)4]'
_chemical_formula_moiety 'C40 H32 Cu2 Mo8 N8 O30'
_chemical_formula_sum 'C40 H32 Cu2 Mo8 N8 O30'
_chemical_formula_weight 1999.34
_chemical_name_systematic
;
poly[(\m-\b-octamolybdato-\k^2^O:O)bis[\m-4-(2-pyridyl)pyridinium-3-olato-
\k^3^N,O:O]bis[4-(2-pyridyl)pyridinium-3-olato-\k^2^N:O]dicopper(II)]
;
_space_group_IT_number 2
_symmetry_cell_setting triclinic
_symmetry_space_group_name_Hall '-P 1'
_symmetry_space_group_name_H-M 'P -1'
_atom_sites_solution_hydrogens geom
_atom_sites_solution_primary direct
_atom_sites_solution_secondary difmap
_audit_creation_method SHELXL97
_cell_angle_alpha 100.607(2)
_cell_angle_beta 107.197(2)
_cell_angle_gamma 102.838(2)
_cell_formula_units_Z 1
_cell_length_a 9.9620(13)
_cell_length_b 10.1592(13)
_cell_length_c 13.7049(17)
_cell_measurement_reflns_used 15331
_cell_measurement_temperature 173(2)
_cell_measurement_theta_max 28.31
_cell_measurement_theta_min 1.61
_cell_volume 1244.6(3)
_computing_cell_refinement SMART
_computing_data_collection 'SMART (Bruker, 2001)'
_computing_data_reduction 'SAINT-Plus (Bruker, 2003)'
_computing_molecular_graphics 'CrystalMaker (Palmer, 2005)'
_computing_publication_material SHELXL97
_computing_structure_refinement 'SHELXL97 (Sheldrick, 1997)'
_computing_structure_solution 'SHELXS97 (Sheldrick, 1997)'
_diffrn_ambient_temperature 173(2)
_diffrn_measured_fraction_theta_full 0.998
_diffrn_measured_fraction_theta_max 0.954
_diffrn_measurement_device_type 'Bruker SMART 1K'
_diffrn_measurement_method \w
_diffrn_radiation_monochromator graphite
_diffrn_radiation_source 'fine-focus sealed tube'
_diffrn_radiation_type MoK\a
_diffrn_radiation_wavelength 0.71073
_diffrn_reflns_av_R_equivalents 0.0815
_diffrn_reflns_av_sigmaI/netI 0.1291
_diffrn_reflns_limit_h_max 13
_diffrn_reflns_limit_h_min -13
_diffrn_reflns_limit_k_max 13
_diffrn_reflns_limit_k_min -13
_diffrn_reflns_limit_l_max 17
_diffrn_reflns_limit_l_min -18
_diffrn_reflns_number 15331
_diffrn_reflns_theta_full 25.00
_diffrn_reflns_theta_max 28.31
_diffrn_reflns_theta_min 1.61
_diffrn_standards_decay_% 0
_diffrn_standards_interval_count 0
_diffrn_standards_interval_time 0
_diffrn_standards_number 0
_exptl_absorpt_coefficient_mu 2.890
_exptl_absorpt_correction_T_max 0.749
_exptl_absorpt_correction_T_min 0.475
_exptl_absorpt_correction_type multi-scan
_exptl_absorpt_process_details '(SADABS; Sheldrick, 1996)'
_exptl_crystal_colour brown
_exptl_crystal_density_diffrn 2.668
_exptl_crystal_density_method 'not measured'
_exptl_crystal_description block
_exptl_crystal_F_000 962
_exptl_crystal_size_max 0.40
_exptl_crystal_size_mid 0.12
_exptl_crystal_size_min 0.10
_refine_diff_density_max 1.236
_refine_diff_density_min -1.148
_refine_ls_extinction_coef 0.0046(4)
_refine_ls_extinction_expression Fc^*^=kFc[1+0.001xFc^2^\l^3^/sin(2\q)]^-1/4^
_refine_ls_extinction_method 'SHELXL97 (Sheldrick, 1997)'
_refine_ls_goodness_of_fit_ref 0.954
_refine_ls_hydrogen_treatment mixed
_refine_ls_matrix_type full
_refine_ls_number_parameters 284
_refine_ls_number_reflns 5925
_refine_ls_number_restraints 2
_refine_ls_restrained_S_all 0.953
_refine_ls_R_factor_all 0.1284
_refine_ls_R_factor_gt 0.0467
_refine_ls_shift/su_max 0.000
_refine_ls_shift/su_mean 0.000
_refine_ls_structure_factor_coef Fsqd
_refine_ls_weighting_details 'calc w = 1/[\s^2^(Fo^2^)+(0.0592P)^2^] where P=(Fo^2^+2Fc^2^)/3'
_refine_ls_weighting_scheme calc
_refine_ls_wR_factor_gt 0.1024
_refine_ls_wR_factor_ref 0.1323
_reflns_number_gt 3211
_reflns_number_total 5925
_reflns_threshold_expression I>2\s(I)
_cod_data_source_file gk2058.cif
_cod_data_source_block I
_cod_database_code 2212877
_cod_database_fobs_code 2212877

loop_
_symmetry_equiv_pos_as_xyz
'x, y, z'
'-x, -y, -z'

loop_
_atom_site_type_symbol
_atom_site_label
_atom_site_fract_x
_atom_site_fract_y
_atom_site_fract_z
_atom_site_U_iso_or_equiv
_atom_site_adp_type
_atom_site_calc_flag
_atom_site_refinement_flags
_atom_site_occupancy
Cu Cu1 0.42651(11) 0.13624(11) 0.03034(8) 0.0171(3) Uani d . 1
Mo Mo1 0.42714(8) 0.40068(8) 0.27634(5) 0.01357(19) Uani d . 1
Mo Mo2 0.68594(8) 0.52944(7) 0.50216(5) 0.01222(19) Uani d . 1
Mo Mo3 0.42297(8) 0.19768(8) 0.45350(6) 0.01412(19) Uani d . 1
Mo Mo4 0.30653(8) 0.67085(8) 0.31835(6) 0.0158(2) Uani d . 1
O O1 0.5343(6) 0.0341(6) 0.1130(4) 0.0138(13) Uani d . 1
O O2 0.3216(6) 0.2410(6) -0.0491(5) 0.0227(14) Uani d . 1
O O3 0.5479(6) 0.4936(6) 0.2315(4) 0.0201(14) Uani d . 1
O O4 0.3051(6) 0.3141(5) 0.3881(4) 0.0122(12) Uani d . 1
O O5 0.3585(6) 0.2381(6) 0.1884(4) 0.0184(13) Uani d . 1
O O6 0.2691(6) 0.4784(6) 0.2415(4) 0.0184(14) Uani d . 1
O O7 0.5721(6) 0.3578(6) 0.3931(4) 0.0148(13) Uani d . 1
O O8 0.3925(6) 0.0723(6) 0.3435(4) 0.0194(14) Uani d . 1
O O9 0.7973(6) 0.6136(6) 0.4453(4) 0.0173(13) Uani d . 1
O O10 0.7979(6) 0.4555(6) 0.5854(4) 0.0141(13) Uani d . 1
O O11 0.3074(6) 0.1244(6) 0.5128(4) 0.0196(14) Uani d . 1
O O12 0.6084(6) 0.1991(6) 0.5428(4) 0.0186(14) Uani d . 1
O O13 0.4184(7) 0.7472(6) 0.2576(5) 0.0282(16) Uani d . 1
O O14 0.4879(6) 0.5801(6) 0.4271(4) 0.0127(12) Uani d . 1
O O15 0.1447(7) 0.7040(6) 0.2682(5) 0.0250(15) Uani d . 1
N N1 0.2337(8) -0.0098(7) -0.0080(5) 0.0180(8) Uani d . 1
N N2 0.1295(8) 0.1988(8) -0.3212(6) 0.0213(8) Uani d D 1
H H2N 0.161(8) 0.248(7) -0.362(5) 0.026 Uiso d D 1
N N3 0.6166(8) 0.2841(7) 0.0642(6) 0.0207(8) Uani d . 1
N N4 0.7357(8) 0.0963(8) 0.3858(6) 0.0168(8) Uani d D 1
H H4N 0.748(9) 0.060(8) 0.441(4) 0.020 Uiso d D 1
C C1 0.2229(9) -0.0815(9) 0.0651(7) 0.0180(8) Uani d . 1
H H1 0.3070 -0.0650 0.1263 0.022 Uiso calc R 1
C C2 0.0918(9) -0.1785(9) 0.0529(7) 0.0180(8) Uani d . 1
H H2 0.0856 -0.2252 0.1062 0.022 Uiso calc R 1
C C3 -0.0297(9) -0.2061(9) -0.0384(6) 0.0180(8) Uani d . 1
H H3 -0.1195 -0.2730 -0.0488 0.022 Uiso calc R 1
C C4 -0.0183(9) -0.1349(9) -0.1138(7) 0.0180(8) Uani d . 1
H H4 -0.1002 -0.1537 -0.1768 0.022 Uiso calc R 1
C C5 0.1125(9) -0.0363(9) -0.0973(7) 0.0180(8) Uani d . 1
C C6 0.1216(10) 0.0481(10) -0.1743(7) 0.0213(8) Uani d . 1
C C7 0.2257(10) 0.1780(10) -0.1425(7) 0.0213(8) Uani d . 1
C C8 0.2260(10) 0.2533(10) -0.2218(7) 0.0213(8) Uani d . 1
H H8 0.2954 0.3429 -0.2034 0.026 Uiso calc R 1
C C9 0.0224(10) -0.0015(10) -0.2775(7) 0.0213(8) Uani d . 1
H H9 -0.0494 -0.0903 -0.2987 0.026 Uiso calc R 1
C C10 0.0265(10) 0.0763(9) -0.3499(7) 0.0213(8) Uani d . 1
H H10 -0.0439 0.0425 -0.4198 0.026 Uiso calc R 1
C C11 0.6258(10) 0.3562(9) -0.0102(7) 0.0207(8) Uani d . 1
H H11 0.5408 0.3370 -0.0712 0.025 Uiso calc R 1
C C12 0.7493(9) 0.4530(9) -0.0010(7) 0.0207(8) Uani d . 1
H H12 0.7495 0.4997 -0.0550 0.025 Uiso calc R 1
C C13 0.8757(10) 0.4843(9) 0.0865(7) 0.0207(8) Uani d . 1
H H13 0.9632 0.5528 0.0942 0.025 Uiso calc R 1
C C14 0.8701(10) 0.4119(9) 0.1630(7) 0.0207(8) Uani d . 1
H H14 0.9551 0.4298 0.2237 0.025 Uiso calc R 1
C C15 0.7407(10) 0.3137(9) 0.1506(7) 0.0207(8) Uani d . 1
C C16 0.7361(9) 0.2353(9) 0.2327(7) 0.0168(8) Uani d . 1
C C17 0.6336(9) 0.1020(9) 0.2060(7) 0.0168(8) Uani d . 1
C C18 0.6394(9) 0.0348(9) 0.2880(6) 0.0168(8) Uani d . 1
H H18 0.5736 -0.0558 0.2730 0.020 Uiso calc R 1
C C19 0.8346(9) 0.2946(9) 0.3366(6) 0.0168(8) Uani d . 1
H H19 0.9030 0.3848 0.3550 0.020 Uiso calc R 1
C C20 0.8331(9) 0.2224(9) 0.4130(7) 0.0168(8) Uani d . 1
H H20 0.9004 0.2621 0.4837 0.020 Uiso calc R 1

loop_
_atom_site_aniso_label
_atom_site_aniso_U_11
_atom_site_aniso_U_22
_atom_site_aniso_U_33
_atom_site_aniso_U_12
_atom_site_aniso_U_13
_atom_site_aniso_U_23
Cu1 0.0174(6) 0.0191(6) 0.0144(5) 0.0031(4) 0.0033(4) 0.0099(4)
Mo1 0.0166(4) 0.0147(4) 0.0084(4) 0.0023(3) 0.0036(3) 0.0048(3)
Mo2 0.0130(4) 0.0139(4) 0.0092(4) 0.0028(3) 0.0026(3) 0.0051(3)
Mo3 0.0167(4) 0.0132(4) 0.0117(4) 0.0030(3) 0.0034(3) 0.0059(3)
Mo4 0.0212(4) 0.0147(4) 0.0103(4) 0.0037(3) 0.0028(3) 0.0071(3)
O1 0.014(3) 0.016(3) 0.008(3) 0.001(2) 0.000(2) 0.005(2)
O2 0.023(4) 0.022(4) 0.023(4) 0.007(3) 0.005(3) 0.012(3)
O3 0.018(3) 0.027(4) 0.016(3) 0.003(3) 0.008(3) 0.010(3)
O4 0.014(3) 0.010(3) 0.009(3) -0.002(2) 0.002(2) 0.004(2)
O5 0.020(3) 0.017(3) 0.013(3) 0.002(3) 0.000(3) 0.002(3)
O6 0.022(3) 0.022(4) 0.007(3) 0.002(3) 0.002(3) 0.004(3)
O7 0.015(3) 0.013(3) 0.013(3) -0.001(2) 0.004(3) 0.002(2)
O8 0.024(3) 0.021(3) 0.011(3) 0.006(3) 0.003(3) 0.004(3)
O9 0.020(3) 0.021(3) 0.011(3) 0.005(3) 0.004(3) 0.009(3)
O10 0.018(3) 0.017(3) 0.012(3) 0.009(3) 0.007(2) 0.006(3)
O11 0.022(3) 0.019(3) 0.022(3) 0.006(3) 0.012(3) 0.008(3)
O12 0.027(4) 0.014(3) 0.014(3) 0.005(3) 0.006(3) 0.005(3)
O13 0.044(4) 0.020(4) 0.015(3) -0.003(3) 0.011(3) 0.006(3)
O14 0.014(3) 0.014(3) 0.011(3) 0.006(2) 0.002(2) 0.006(2)
O15 0.028(4) 0.024(4) 0.018(3) 0.009(3) 0.000(3) 0.005(3)
N1 0.0198(18) 0.018(2) 0.0165(17) 0.0045(15) 0.0055(15) 0.0081(15)
N2 0.023(2) 0.025(2) 0.0210(19) 0.0092(16) 0.0091(16) 0.0139(17)
N3 0.0235(19) 0.021(2) 0.0170(18) 0.0034(16) 0.0061(15) 0.0090(15)
N4 0.0172(18) 0.021(2) 0.0145(17) 0.0060(15) 0.0071(15) 0.0076(15)
C1 0.0198(18) 0.018(2) 0.0165(17) 0.0045(15) 0.0055(15) 0.0081(15)
C2 0.0198(18) 0.018(2) 0.0165(17) 0.0045(15) 0.0055(15) 0.0081(15)
C3 0.0198(18) 0.018(2) 0.0165(17) 0.0045(15) 0.0055(15) 0.0081(15)
C4 0.0198(18) 0.018(2) 0.0165(17) 0.0045(15) 0.0055(15) 0.0081(15)
C5 0.0198(18) 0.018(2) 0.0165(17) 0.0045(15) 0.0055(15) 0.0081(15)
C6 0.023(2) 0.025(2) 0.0210(19) 0.0092(16) 0.0091(16) 0.0139(17)
C7 0.023(2) 0.025(2) 0.0210(19) 0.0092(16) 0.0091(16) 0.0139(17)
C8 0.023(2) 0.025(2) 0.0210(19) 0.0092(16) 0.0091(16) 0.0139(17)
C9 0.023(2) 0.025(2) 0.0210(19) 0.0092(16) 0.0091(16) 0.0139(17)
C10 0.023(2) 0.025(2) 0.0210(19) 0.0092(16) 0.0091(16) 0.0139(17)
C11 0.0235(19) 0.021(2) 0.0170(18) 0.0034(16) 0.0061(15) 0.0090(15)
C12 0.0235(19) 0.021(2) 0.0170(18) 0.0034(16) 0.0061(15) 0.0090(15)
C13 0.0235(19) 0.021(2) 0.0170(18) 0.0034(16) 0.0061(15) 0.0090(15)
C14 0.0235(19) 0.021(2) 0.0170(18) 0.0034(16) 0.0061(15) 0.0090(15)
C15 0.0235(19) 0.021(2) 0.0170(18) 0.0034(16) 0.0061(15) 0.0090(15)
C16 0.0172(18) 0.021(2) 0.0145(17) 0.0060(15) 0.0071(15) 0.0076(15)
C17 0.0172(18) 0.021(2) 0.0145(17) 0.0060(15) 0.0071(15) 0.0076(15)
C18 0.0172(18) 0.021(2) 0.0145(17) 0.0060(15) 0.0071(15) 0.0076(15)
C19 0.0172(18) 0.021(2) 0.0145(17) 0.0060(15) 0.0071(15) 0.0076(15)
C20 0.0172(18) 0.021(2) 0.0145(17) 0.0060(15) 0.0071(15) 0.0076(15)

loop_
_atom_type_symbol
_atom_type_description
_atom_type_scat_dispersion_real
_atom_type_scat_dispersion_imag
_atom_type_scat_source
C C 0.0033 0.0016 'International Tables Vol C Tables 4.2.6.8 and 6.1.1.4'
H H 0.0000 0.0000 'International Tables Vol C Tables 4.2.6.8 and 6.1.1.4'
N N 0.0061 0.0033 'International Tables Vol C Tables 4.2.6.8 and 6.1.1.4'
O O 0.0106 0.0060 'International Tables Vol C Tables 4.2.6.8 and 6.1.1.4'
Cu Cu 0.3201 1.2651 'International Tables Vol C Tables 4.2.6.8 and 6.1.1.4'
Mo Mo -1.6832 0.6857 'International Tables Vol C Tables 4.2.6.8 and 6.1.1.4'

loop_
_geom_angle_atom_site_label_1
_geom_angle_atom_site_label_2
_geom_angle_atom_site_label_3
_geom_angle_site_symmetry_1
_geom_angle_site_symmetry_3
_geom_angle
_geom_angle_publ_flag
O2 Cu1 O1 . . 178.8(3) y
O2 Cu1 N1 . . 88.0(3) y
O1 Cu1 N1 . . 92.8(3) y
O2 Cu1 N3 . . 90.3(3) y
O1 Cu1 N3 . . 88.9(3) y
N1 Cu1 N3 . . 178.1(3) y
O2 Cu1 O1 . 2_655 102.4(2) y
O1 Cu1 O1 . 2_655 78.6(2) y
N1 Cu1 O1 . 2_655 84.6(2) y
N3 Cu1 O1 . 2_655 94.9(2) y
O2 Cu1 O5 . . 89.0(2) y
O1 Cu1 O5 . . 90.2(2) y
N1 Cu1 O5 . . 82.6(2) y
N3 Cu1 O5 . . 98.3(2) y
O1 Cu1 O5 2_655 . 162.5(2) y
O3 Mo1 O5 . . 104.6(3) ?
O3 Mo1 O6 . . 102.3(3) ?
O5 Mo1 O6 . . 103.2(3) ?
O3 Mo1 O7 . . 98.1(2) ?
O5 Mo1 O7 . . 98.5(2) ?
O6 Mo1 O7 . . 145.2(2) ?
O3 Mo1 O14 . . 93.1(2) ?
O5 Mo1 O14 . . 161.5(2) ?
O6 Mo1 O14 . . 77.6(2) ?
O7 Mo1 O14 . . 73.4(2) ?
O3 Mo1 O4 . . 163.3(2) ?
O5 Mo1 O4 . . 89.9(2) ?
O6 Mo1 O4 . . 81.9(2) ?
O7 Mo1 O4 . . 71.2(2) ?
O14 Mo1 O4 . . 71.81(18) ?
O9 Mo2 O10 . . 104.1(3) ?
O9 Mo2 O7 . . 102.7(2) ?
O10 Mo2 O7 . . 96.5(2) ?
O9 Mo2 O4 . 2_666 100.5(2) ?
O10 Mo2 O4 . 2_666 96.9(2) ?
O7 Mo2 O4 . 2_666 149.3(2) ?
O9 Mo2 O14 . . 99.1(2) ?
O10 Mo2 O14 . . 156.8(2) ?
O7 Mo2 O14 . . 78.4(2) ?
O4 Mo2 O14 2_666 . 78.4(2) ?
O9 Mo2 O14 . 2_666 174.6(2) ?
O10 Mo2 O14 . 2_666 81.3(2) ?
O7 Mo2 O14 . 2_666 76.6(2) ?
O4 Mo2 O14 2_666 2_666 78.3(2) ?
O14 Mo2 O14 . 2_666 75.5(2) ?
O9 Mo2 Mo3 . 2_666 89.29(19) ?
O10 Mo2 Mo3 . 2_666 132.64(18) ?
O7 Mo2 Mo3 . 2_666 124.94(17) ?
O4 Mo2 Mo3 2_666 2_666 35.70(16) ?
O14 Mo2 Mo3 . 2_666 46.57(14) ?
O14 Mo2 Mo3 2_666 2_666 86.77(13) ?
O8 Mo3 O11 . . 105.3(3) ?
O8 Mo3 O12 . . 102.3(3) ?
O11 Mo3 O12 . . 102.4(3) ?
O8 Mo3 O4 . . 99.2(2) ?
O11 Mo3 O4 . . 98.0(2) ?
O12 Mo3 O4 . . 145.1(2) ?
O8 Mo3 O14 . 2_666 158.3(2) ?
O11 Mo3 O14 . 2_666 96.0(2) ?
O12 Mo3 O14 . 2_666 76.6(2) ?
O4 Mo3 O14 . 2_666 73.3(2) ?
O8 Mo3 O7 . . 88.6(2) ?
O11 Mo3 O7 . . 164.0(2) ?
O12 Mo3 O7 . . 81.9(2) ?
O4 Mo3 O7 . . 71.4(2) ?
O14 Mo3 O7 2_666 . 69.79(18) ?
O8 Mo3 Mo2 . 2_666 133.9(2) ?
O11 Mo3 Mo2 . 2_666 86.41(19) ?
O12 Mo3 Mo2 . 2_666 118.79(17) ?
O4 Mo3 Mo2 . 2_666 34.70(15) ?
O14 Mo3 Mo2 2_666 2_666 42.17(13) ?
O7 Mo3 Mo2 . 2_666 78.11(13) ?
O15 Mo4 O13 . . 105.8(3) ?
O15 Mo4 O12 . 2_666 102.3(3) ?
O13 Mo4 O12 . 2_666 100.0(3) ?
O15 Mo4 O6 . . 103.5(3) ?
O13 Mo4 O6 . . 96.9(3) ?
O12 Mo4 O6 2_666 . 143.8(2) ?
O15 Mo4 O10 . 2_666 88.1(2) ?
O13 Mo4 O10 . 2_666 165.9(3) ?
O12 Mo4 O10 2_666 2_666 78.8(2) ?
O6 Mo4 O10 . 2_666 77.1(2) ?
O15 Mo4 O14 . . 158.4(2) ?
O13 Mo4 O14 . . 95.8(3) ?
O12 Mo4 O14 2_666 . 73.2(2) ?
O6 Mo4 O14 . . 73.4(2) ?
O10 Mo4 O14 2_666 . 70.29(18) ?
C17 O1 Cu1 . . 118.9(5) ?
C7 O2 Cu1 . . 119.3(6) ?
Mo2 O4 Mo3 2_666 . 109.6(2) ?
Mo2 O4 Mo1 2_666 . 109.4(2) ?
Mo3 O4 Mo1 . . 104.2(2) ?
Mo1 O5 Cu1 . . 130.8(3) ?
Mo1 O6 Mo4 . . 116.5(3) ?
Mo2 O7 Mo1 . . 108.9(3) ?
Mo2 O7 Mo3 . . 112.2(2) ?
Mo1 O7 Mo3 . . 104.1(2) ?
Mo2 O10 Mo4 . 2_666 116.9(3) ?
Mo3 O12 Mo4 . 2_666 118.3(3) ?
Mo2 O14 Mo1 . . 91.3(2) ?
Mo2 O14 Mo3 . 2_666 91.26(19) ?
Mo1 O14 Mo3 . 2_666 161.8(2) ?
Mo2 O14 Mo2 . 2_666 104.5(2) ?
Mo1 O14 Mo2 . 2_666 97.91(19) ?
Mo3 O14 Mo2 2_666 2_666 98.85(19) ?
Mo2 O14 Mo4 . . 164.0(3) ?
Mo1 O14 Mo4 . . 86.31(17) ?
Mo3 O14 Mo4 2_666 . 86.29(18) ?
Mo2 O14 Mo4 2_666 . 91.46(18) ?
C1 N1 C5 . . 118.8(7) ?
C1 N1 Cu1 . . 115.5(6) ?
C5 N1 Cu1 . . 125.6(5) ?
C10 N2 C8 . . 121.9(8) ?
C10 N2 H2N . . 129(5) ?
C8 N2 H2N . . 108(5) ?
C15 N3 C11 . . 116.8(7) ?
C15 N3 Cu1 . . 126.2(6) ?
C11 N3 Cu1 . . 116.8(6) ?
C18 N4 C20 . . 123.2(7) ?
C18 N4 H4N . . 127(5) ?
C20 N4 H4N . . 110(5) ?
N1 C1 C2 . . 121.8(8) ?
N1 C1 H1 . . 119.1 ?
C2 C1 H1 . . 119.1 ?
C3 C2 C1 . . 119.0(8) ?
C3 C2 H2 . . 120.5 ?
C1 C2 H2 . . 120.5 ?
C4 C3 C2 . . 119.3(8) ?
C4 C3 H3 . . 120.4 ?
C2 C3 H3 . . 120.4 ?
C3 C4 C5 . . 120.0(8) ?
C3 C4 H4 . . 120.0 ?
C5 C4 H4 . . 120.0 ?
N1 C5 C4 . . 121.1(8) ?
N1 C5 C6 . . 118.8(7) ?
C4 C5 C6 . . 120.0(8) ?
C7 C6 C9 . . 119.9(8) ?
C7 C6 C5 . . 120.3(8) ?
C9 C6 C5 . . 119.7(8) ?
O2 C7 C6 . . 127.5(8) ?
O2 C7 C8 . . 115.8(8) ?
C6 C7 C8 . . 116.7(8) ?
N2 C8 C7 . . 120.9(8) ?
N2 C8 H8 . . 119.6 ?
C7 C8 H8 . . 119.6 ?
C10 C9 C6 . . 120.8(9) ?
C10 C9 H9 . . 119.6 ?
C6 C9 H9 . . 119.6 ?
N2 C10 C9 . . 119.7(9) ?
N2 C10 H10 . . 120.2 ?
C9 C10 H10 . . 120.2 ?
C12 C11 N3 . . 123.4(8) ?
C12 C11 H11 . . 118.3 ?
N3 C11 H11 . . 118.3 ?
C11 C12 C13 . . 120.3(8) ?
C11 C12 H12 . . 119.8 ?
C13 C12 H12 . . 119.8 ?
C12 C13 C14 . . 117.6(8) ?
C12 C13 H13 . . 121.2 ?
C14 C13 H13 . . 121.2 ?
C15 C14 C13 . . 120.2(8) ?
C15 C14 H14 . . 119.9 ?
C13 C14 H14 . . 119.9 ?
N3 C15 C14 . . 121.7(8) ?
N3 C15 C16 . . 118.5(7) ?
C14 C15 C16 . . 119.8(8) ?
C19 C16 C17 . . 119.7(8) ?
C19 C16 C15 . . 119.6(8) ?
C17 C16 C15 . . 120.7(8) ?
O1 C17 C16 . . 126.7(7) ?
O1 C17 C18 . . 116.6(7) ?
C16 C17 C18 . . 116.7(8) ?
N4 C18 C17 . . 121.1(8) ?
N4 C18 H18 . . 119.5 ?
C17 C18 H18 . . 119.5 ?
C20 C19 C16 . . 120.2(8) ?
C20 C19 H19 . . 119.9 ?
C16 C19 H19 . . 119.9 ?
N4 C20 C19 . . 119.0(8) ?
N4 C20 H20 . . 120.5 ?
C19 C20 H20 . . 120.5 ?

loop_
_geom_bond_atom_site_label_1
_geom_bond_atom_site_label_2
_geom_bond_site_symmetry_2
_geom_bond_distance
_geom_bond_publ_flag
Cu1 O2 . 1.912(6) y
Cu1 O1 . 1.930(5) y
Cu1 N1 . 2.004(7) y
Cu1 N3 . 2.005(7) y
Cu1 O1 2_655 2.551(5) y
Cu1 O5 . 2.564(6) y
Mo1 O3 . 1.692(5) y
Mo1 O5 . 1.710(5) y
Mo1 O6 . 1.892(6) y
Mo1 O7 . 2.002(6) y
Mo1 O14 . 2.311(5) y
Mo1 O4 . 2.391(5) y
Mo2 O9 . 1.705(5) y
Mo2 O10 . 1.745(5) y
Mo2 O7 . 1.928(5) y
Mo2 O4 2_666 1.943(5) y
Mo2 O14 . 2.159(5) y
Mo2 O14 2_666 2.390(5) y
Mo3 O8 . 1.685(6) y
Mo3 O11 . 1.713(5) y
Mo3 O12 . 1.885(6) y
Mo3 O4 . 1.992(5) y
Mo3 O14 2_666 2.335(5) y
Mo3 O7 . 2.385(5) y
Mo4 O15 . 1.690(6) y
Mo4 O13 . 1.714(6) y
Mo4 O12 2_666 1.926(6) y
Mo4 O6 . 1.938(6) y
Mo4 O10 2_666 2.305(5) y
Mo4 O14 . 2.447(5) y
O1 C17 . 1.306(9) y
O2 C7 . 1.290(10) y
N1 C1 . 1.357(10) ?
N1 C5 . 1.375(10) ?
N2 C10 . 1.330(11) ?
N2 C8 . 1.341(11) ?
N2 H2N . 0.89(7) ?
N3 C15 . 1.364(11) ?
N3 C11 . 1.371(10) ?
N4 C18 . 1.332(10) ?
N4 C20 . 1.334(10) ?
N4 H4N . 0.89(6) ?
C1 C2 . 1.394(11) ?
C1 H1 . 0.9500 ?
C2 C3 . 1.391(11) ?
C2 H2 . 0.9500 ?
C3 C4 . 1.382(11) ?
C3 H3 . 0.9500 ?
C4 C5 . 1.384(11) ?
C4 H4 . 0.9500 ?
C5 C6 . 1.488(11) ?
C6 C7 . 1.385(12) ?
C6 C9 . 1.385(12) ?
C7 C8 . 1.439(11) ?
C8 H8 . 0.9500 ?
C9 C10 . 1.382(11) ?
C9 H9 . 0.9500 ?
C10 H10 . 0.9500 ?
C11 C12 . 1.350(11) ?
C11 H11 . 0.9500 ?
C12 C13 . 1.383(12) ?
C12 H12 . 0.9500 ?
C13 C14 . 1.395(11) ?
C13 H13 . 0.9500 ?
C14 C15 . 1.387(11) ?
C14 H14 . 0.9500 ?
C15 C16 . 1.499(11) ?
C16 C19 . 1.395(11) ?
C16 C17 . 1.411(11) ?
C17 C18 . 1.412(11) ?
C18 H18 . 0.9500 ?
C19 C20 . 1.387(11) ?
C19 H19 . 0.9500 ?
C20 H20 . 0.9500 ?

loop_
_geom_hbond_atom_site_label_D
_geom_hbond_atom_site_label_H
_geom_hbond_atom_site_label_A
_geom_hbond_site_symmetry_A
_geom_hbond_distance_DH
_geom_hbond_distance_HA
_geom_hbond_distance_DA
_geom_hbond_angle_DHA
N2 H2N O9 2_665 0.89(7) 2.02(7) 2.892(10) 167(7)
N4 H4N O11 2_656 0.89(6) 2.10(8) 2.866(10) 144(6)
C4 H4 O5 2 0.95 2.47 3.100(11) 124
C10 H10 O11 2 0.95 2.58 3.335(11) 137

loop_
_geom_torsion_atom_site_label_1
_geom_torsion_atom_site_label_2
_geom_torsion_atom_site_label_3
_geom_torsion_atom_site_label_4
_geom_torsion_site_symmetry_1
_geom_torsion_site_symmetry_4
_geom_torsion
N1 Cu1 O1 C17 . . -135.0(6)
N3 Cu1 O1 C17 . . 45.9(6)
O1 Cu1 O1 C17 2_655 . 141.1(6)
O5 Cu1 O1 C17 . . -52.4(5)
N1 Cu1 O2 C7 . . -47.0(6)
N3 Cu1 O2 C7 . . 132.1(6)
O1 Cu1 O2 C7 2_655 . 37.0(6)
O5 Cu1 O2 C7 . . -129.6(6)
O8 Mo3 O4 Mo2 . 2_666 178.7(3)
O11 Mo3 O4 Mo2 . 2_666 71.8(3)
O12 Mo3 O4 Mo2 . 2_666 -53.7(5)
O14 Mo3 O4 Mo2 2_666 2_666 -22.2(2)
O7 Mo3 O4 Mo2 . 2_666 -95.9(3)
O8 Mo3 O4 Mo1 . . -64.3(3)
O11 Mo3 O4 Mo1 . . -171.3(2)
O12 Mo3 O4 Mo1 . . 63.2(4)
O14 Mo3 O4 Mo1 2_666 . 94.8(2)
O7 Mo3 O4 Mo1 . . 21.03(18)
Mo2 Mo3 O4 Mo1 2_666 . 116.9(3)
O3 Mo1 O4 Mo2 . 2_666 39.9(10)
O5 Mo1 O4 Mo2 . 2_666 -169.3(3)
O6 Mo1 O4 Mo2 . 2_666 -65.9(3)
O7 Mo1 O4 Mo2 . 2_666 91.7(3)
O14 Mo1 O4 Mo2 . 2_666 13.6(2)
O3 Mo1 O4 Mo3 . . -77.2(9)
O5 Mo1 O4 Mo3 . . 73.6(3)
O6 Mo1 O4 Mo3 . . 177.0(3)
O7 Mo1 O4 Mo3 . . -25.4(2)
O14 Mo1 O4 Mo3 . . -103.5(2)
O3 Mo1 O5 Cu1 . . 4.6(4)
O6 Mo1 O5 Cu1 . . 111.3(4)
O7 Mo1 O5 Cu1 . . -96.1(4)
O14 Mo1 O5 Cu1 . . -158.4(5)
O4 Mo1 O5 Cu1 . . -167.0(3)
O2 Cu1 O5 Mo1 . . -75.9(4)
O1 Cu1 O5 Mo1 . . 103.2(4)
N1 Cu1 O5 Mo1 . . -164.0(4)
N3 Cu1 O5 Mo1 . . 14.2(4)
O1 Cu1 O5 Mo1 2_655 . 152.8(5)
O3 Mo1 O6 Mo4 . . -67.7(3)
O5 Mo1 O6 Mo4 . . -176.1(3)
O7 Mo1 O6 Mo4 . . 56.8(5)
O14 Mo1 O6 Mo4 . . 22.8(3)
O4 Mo1 O6 Mo4 . . 95.8(3)
O15 Mo4 O6 Mo1 . . -179.7(3)
O13 Mo4 O6 Mo1 . . 72.1(3)
O12 Mo4 O6 Mo1 2_666 . -45.4(5)
O10 Mo4 O6 Mo1 2_666 . -94.9(3)
O14 Mo4 O6 Mo1 . . -21.9(2)
O9 Mo2 O7 Mo1 . . -72.7(3)
O10 Mo2 O7 Mo1 . . -178.8(3)
O4 Mo2 O7 Mo1 2_666 . 65.7(5)
O14 Mo2 O7 Mo1 . . 24.1(2)
O14 Mo2 O7 Mo1 2_666 . 101.7(3)
Mo3 Mo2 O7 Mo1 2_666 . 25.5(3)
O9 Mo2 O7 Mo3 . . 172.6(3)
O10 Mo2 O7 Mo3 . . 66.5(3)
O4 Mo2 O7 Mo3 2_666 . -49.0(5)
O14 Mo2 O7 Mo3 . . -90.6(3)
O14 Mo2 O7 Mo3 2_666 . -12.9(2)
Mo3 Mo2 O7 Mo3 2_666 . -89.2(2)
O3 Mo1 O7 Mo2 . . 67.9(3)
O5 Mo1 O7 Mo2 . . 174.1(3)
O6 Mo1 O7 Mo2 . . -57.7(5)
O14 Mo1 O7 Mo2 . . -22.9(2)
O4 Mo1 O7 Mo2 . . -98.9(3)
O3 Mo1 O7 Mo3 . . -172.2(2)
O5 Mo1 O7 Mo3 . . -66.1(3)
O6 Mo1 O7 Mo3 . . 62.2(5)
O14 Mo1 O7 Mo3 . . 96.9(2)
O4 Mo1 O7 Mo3 . . 20.95(18)
O8 Mo3 O7 Mo2 . . -167.6(3)
O11 Mo3 O7 Mo2 . . 42.1(10)
O12 Mo3 O7 Mo2 . . -64.9(3)
O4 Mo3 O7 Mo2 . . 92.2(3)
O14 Mo3 O7 Mo2 2_666 . 13.7(2)
Mo2 Mo3 O7 Mo2 2_666 . 56.9(2)
O8 Mo3 O7 Mo1 . . 74.8(3)
O11 Mo3 O7 Mo1 . . -75.5(9)
O12 Mo3 O7 Mo1 . . 177.5(3)
O4 Mo3 O7 Mo1 . . -25.4(2)
O14 Mo3 O7 Mo1 2_666 . -103.9(3)
Mo2 Mo3 O7 Mo1 2_666 . -60.73(18)
O9 Mo2 O10 Mo4 . 2_666 179.8(3)
O7 Mo2 O10 Mo4 . 2_666 -75.3(3)
O4 Mo2 O10 Mo4 2_666 2_666 77.1(3)
O14 Mo2 O10 Mo4 . 2_666 0.4(7)
O14 Mo2 O10 Mo4 2_666 2_666 0.0(2)
Mo3 Mo2 O10 Mo4 2_666 2_666 77.4(3)
O8 Mo3 O12 Mo4 . 2_666 179.8(3)
O11 Mo3 O12 Mo4 . 2_666 -71.3(3)
O4 Mo3 O12 Mo4 . 2_666 53.0(5)
O14 Mo3 O12 Mo4 2_666 2_666 22.0(3)
O7 Mo3 O12 Mo4 . 2_666 93.0(3)
Mo2 Mo3 O12 Mo4 2_666 2_666 21.4(4)
O9 Mo2 O14 Mo1 . . 81.7(2)
O10 Mo2 O14 Mo1 . . -98.9(6)
O7 Mo2 O14 Mo1 . . -19.55(19)
O4 Mo2 O14 Mo1 2_666 . -179.3(2)
O14 Mo2 O14 Mo1 2_666 . -98.5(2)
Mo3 Mo2 O14 Mo1 2_666 . 162.0(3)
O9 Mo2 O14 Mo3 . 2_666 -80.3(2)
O10 Mo2 O14 Mo3 . 2_666 99.1(6)
O7 Mo2 O14 Mo3 . 2_666 178.5(2)
O4 Mo2 O14 Mo3 2_666 2_666 18.70(19)
O14 Mo2 O14 Mo3 2_666 2_666 99.5(2)
O9 Mo2 O14 Mo2 . 2_666 -179.8(2)
O10 Mo2 O14 Mo2 . 2_666 -0.3(7)
O7 Mo2 O14 Mo2 . 2_666 79.0(2)
O4 Mo2 O14 Mo2 2_666 2_666 -80.8(2)
O14 Mo2 O14 Mo2 2_666 2_666 0.0
Mo3 Mo2 O14 Mo2 2_666 2_666 -99.5(2)
O9 Mo2 O14 Mo4 . . 0.6(10)
O10 Mo2 O14 Mo4 . . -180.0(8)
O7 Mo2 O14 Mo4 . . -100.7(10)
O4 Mo2 O14 Mo4 2_666 . 99.6(10)
O14 Mo2 O14 Mo4 2_666 . -179.6(11)
Mo3 Mo2 O14 Mo4 2_666 . 80.9(9)
O3 Mo1 O14 Mo2 . . -78.3(2)
O5 Mo1 O14 Mo2 . . 85.3(7)
O6 Mo1 O14 Mo2 . . 179.8(2)
O7 Mo1 O14 Mo2 . . 19.24(19)
O4 Mo1 O14 Mo2 . . 94.4(2)
O3 Mo1 O14 Mo3 . 2_666 19.7(8)
O5 Mo1 O14 Mo3 . 2_666 -176.7(7)
O6 Mo1 O14 Mo3 . 2_666 -82.1(8)
O7 Mo1 O14 Mo3 . 2_666 117.3(8)
O4 Mo1 O14 Mo3 . 2_666 -167.6(9)
O3 Mo1 O14 Mo2 . 2_666 176.8(2)
O5 Mo1 O14 Mo2 . 2_666 -19.5(8)
O6 Mo1 O14 Mo2 . 2_666 75.0(2)
O7 Mo1 O14 Mo2 . 2_666 -85.6(2)
O4 Mo1 O14 Mo2 . 2_666 -10.49(17)
O3 Mo1 O14 Mo4 . . 85.9(2)
O5 Mo1 O14 Mo4 . . -110.5(7)
O6 Mo1 O14 Mo4 . . -15.99(19)
O7 Mo1 O14 Mo4 . . -176.6(2)
O4 Mo1 O14 Mo4 . . -101.46(19)
O15 Mo4 O14 Mo2 . . -177.4(8)
O13 Mo4 O14 Mo2 . . 2.2(10)
O12 Mo4 O14 Mo2 2_666 . -96.6(10)
O6 Mo4 O14 Mo2 . . 97.7(10)
O10 Mo4 O14 Mo2 2_666 . 179.6(10)
O15 Mo4 O14 Mo1 . . 100.8(6)
O13 Mo4 O14 Mo1 . . -79.6(2)
O12 Mo4 O14 Mo1 2_666 . -178.4(2)
O6 Mo4 O14 Mo1 . . 15.90(19)
O10 Mo4 O14 Mo1 2_666 . 97.81(19)
O15 Mo4 O14 Mo3 . 2_666 -95.8(7)
O13 Mo4 O14 Mo3 . 2_666 83.8(2)
O12 Mo4 O14 Mo3 2_666 2_666 -15.0(2)
O6 Mo4 O14 Mo3 . 2_666 179.3(2)
O10 Mo4 O14 Mo3 2_666 2_666 -98.81(19)
O15 Mo4 O14 Mo2 . 2_666 3.0(7)
O13 Mo4 O14 Mo2 . 2_666 -177.5(2)
O12 Mo4 O14 Mo2 2_666 2_666 83.8(2)
O6 Mo4 O14 Mo2 . 2_666 -81.9(2)
O10 Mo4 O14 Mo2 2_666 2_666 -0.03(17)
O2 Cu1 N1 C1 . . -148.8(6)
O1 Cu1 N1 C1 . . 30.3(6)
O1 Cu1 N1 C1 2_655 . 108.5(6)
O5 Cu1 N1 C1 . . -59.5(6)
O2 Cu1 N1 C5 . . 27.4(7)
O1 Cu1 N1 C5 . . -153.6(7)
O1 Cu1 N1 C5 2_655 . -75.3(7)
O5 Cu1 N1 C5 . . 116.6(7)
O2 Cu1 N3 C15 . . 153.6(7)
O1 Cu1 N3 C15 . . -25.4(7)
O1 Cu1 N3 C15 2_655 . -103.9(7)
O5 Cu1 N3 C15 . . 64.6(8)
O2 Cu1 N3 C11 . . -31.0(7)
O1 Cu1 N3 C11 . . 150.0(6)
O1 Cu1 N3 C11 2_655 . 71.5(6)
O5 Cu1 N3 C11 . . -120.0(6)
C5 N1 C1 C2 . . -1.4(13)
Cu1 N1 C1 C2 . . 175.1(7)
N1 C1 C2 C3 . . 2.2(13)
C1 C2 C3 C4 . . -1.1(13)
C2 C3 C4 C5 . . -0.8(13)
C1 N1 C5 C4 . . -0.5(13)
Cu1 N1 C5 C4 . . -176.6(6)
C1 N1 C5 C6 . . 176.4(8)
Cu1 N1 C5 C6 . . 0.4(11)
C3 C4 C5 N1 . . 1.6(13)
C3 C4 C5 C6 . . -175.3(8)
N1 C5 C6 C7 . . -21.7(13)
C4 C5 C6 C7 . . 155.3(9)
N1 C5 C6 C9 . . 160.3(8)
C4 C5 C6 C9 . . -22.6(13)
Cu1 O2 C7 C6 . . 42.9(12)
Cu1 O2 C7 C8 . . -138.4(6)
C9 C6 C7 O2 . . 177.2(9)
C5 C6 C7 O2 . . -0.7(15)
C9 C6 C7 C8 . . -1.4(13)
C5 C6 C7 C8 . . -179.4(8)
C10 N2 C8 C7 . . 2.6(13)
O2 C7 C8 N2 . . -178.9(8)
C6 C7 C8 N2 . . -0.1(13)
C7 C6 C9 C10 . . 0.6(14)
C5 C6 C9 C10 . . 178.6(8)
C8 N2 C10 C9 . . -3.5(13)
C6 C9 C10 N2 . . 1.8(14)
C15 N3 C11 C12 . . -0.3(13)
Cu1 N3 C11 C12 . . -176.2(7)
N3 C11 C12 C13 . . 0.0(14)
C11 C12 C13 C14 . . 0.5(14)
C12 C13 C14 C15 . . -0.8(13)
C11 N3 C15 C14 . . 0.0(13)
Cu1 N3 C15 C14 . . 175.4(7)
C11 N3 C15 C16 . . -178.9(8)
Cu1 N3 C15 C16 . . -3.5(12)
C13 C14 C15 N3 . . 0.5(14)
C13 C14 C15 C16 . . 179.4(8)
N3 C15 C16 C19 . . -155.8(8)
C14 C15 C16 C19 . . 25.2(13)
N3 C15 C16 C17 . . 24.4(12)
C14 C15 C16 C17 . . -154.5(9)
Cu1 O1 C17 C16 . . -41.3(11)
Cu1 O1 C17 C18 . . 139.1(6)
C19 C16 C17 O1 . . 179.4(8)
C15 C16 C17 O1 . . -0.9(14)
C19 C16 C17 C18 . . -1.0(12)
C15 C16 C17 C18 . . 178.7(8)
C20 N4 C18 C17 . . -0.9(13)
O1 C17 C18 N4 . . -179.2(7)
C16 C17 C18 N4 . . 1.1(12)
C17 C16 C19 C20 . . 0.7(13)
C15 C16 C19 C20 . . -179.0(8)
C18 N4 C20 C19 . . 0.5(13)
C16 C19 C20 N4 . . -0.4(13)
